data_4067663
loop_
_publ_author_name
'Mendoza, Consuelo'
'Bern\`es, Sylvain'
'Torrens, Hugo'
'Arroyo, Maribel'

_publ_section_title
;
 Carbon&#x2212;Fluorine Bond Activation in Thermolysis Reactions of the
 Osmium(IV) Perfluorothiolate Compounds [Os(SC6F5)4(P(C6H4X-4)3)] (X =
 CF3, Cl, F, H, CH3, and OCH3)
;
_journal_issue 12
_journal_name_full Organometallics
_journal_page_first 2646
_journal_paper_doi 10.1021/om901065g
_journal_volume 29
_journal_year 2010
_chemical_compound_source 'CH2Cl2/hexane (1:4)'
_chemical_formula_moiety 'C30 H4 F20 Os S4'
_chemical_formula_sum 'C30 H4 F20 Os S4'
_chemical_formula_weight 1062.77
_chemical_melting_point 488
_space_group_IT_number 2
_symmetry_cell_setting triclinic
_symmetry_Int_Tables_number 2
_symmetry_space_group_name_Hall '-P 1'
_symmetry_space_group_name_H-M 'P -1'
_atom_sites_solution_hydrogens geom
_atom_sites_solution_primary direct
_atom_sites_solution_secondary difmap
_audit_creation_date 2009-03-11
_audit_creation_method SHELXTL-Plus
_cell_angle_alpha 73.671(7)
_cell_angle_beta 80.942(9)
_cell_angle_gamma 83.05(1)
_cell_formula_units_Z 2
_cell_length_a 10.7540(12)
_cell_length_b 12.3279(11)
_cell_length_c 13.1539(13)
_cell_measurement_pressure 101(2)
_cell_measurement_reflns_used 75
_cell_measurement_temperature 296(1)
_cell_measurement_theta_max 12.50
_cell_measurement_theta_min 4.61
_cell_volume 1647.2(3)
_computing_cell_refinement XSCANS
_computing_data_collection 'XSCANS (Siemens, 1996)'
_computing_data_reduction XSCANS
_computing_molecular_graphics SHELXTL-Plus
_computing_publication_material SHELXTL-Plus
_computing_structure_refinement SHELXTL-Plus
_computing_structure_solution 'SHELXTL-Plus (Sheldrick, 1998)'
_diffrn_ambient_pressure 101(2)
_diffrn_ambient_temperature 296(1)
_diffrn_detector 'Scintillation counter'
_diffrn_measured_fraction_theta_full 0.981
_diffrn_measured_fraction_theta_max 0.981
_diffrn_measurement_device_type 'Bruker P4'
_diffrn_measurement_method '\w scans'
_diffrn_radiation_monochromator graphite
_diffrn_radiation_probe x-ray
_diffrn_radiation_type MoK\a
_diffrn_radiation_wavelength 0.71073
_diffrn_reflns_av_R_equivalents 0.0418
_diffrn_reflns_av_sigmaI/netI 0.0470
_diffrn_reflns_limit_h_max 2
_diffrn_reflns_limit_h_min -12
_diffrn_reflns_limit_k_max 14
_diffrn_reflns_limit_k_min -14
_diffrn_reflns_limit_l_max 15
_diffrn_reflns_limit_l_min -15
_diffrn_reflns_number 8319
_diffrn_reflns_theta_full 25.00
_diffrn_reflns_theta_max 25.00
_diffrn_reflns_theta_min 1.92
_diffrn_source 'fine-focus sealed tube'
_diffrn_source_current 30
_diffrn_source_power 1.5
_diffrn_source_type FN4
_diffrn_source_voltage 50
_diffrn_standards_decay_% 1.5
_diffrn_standards_interval_count 97
_diffrn_standards_number 3
_exptl_absorpt_coefficient_mu 4.262
_exptl_absorpt_correction_T_max 0.843
_exptl_absorpt_correction_T_min 0.406
_exptl_absorpt_correction_type psi-scan
_exptl_absorpt_process_details 'XSCSANS (Siemens, 1996)'
_exptl_crystal_colour brown
_exptl_crystal_density_diffrn 2.143
_exptl_crystal_density_method 'not measured'
_exptl_crystal_description plate
_exptl_crystal_F_000 1008
_exptl_crystal_size_max 0.45
_exptl_crystal_size_mid 0.20
_exptl_crystal_size_min 0.04
_refine_diff_density_max 2.801
_refine_diff_density_min -2.336
_refine_diff_density_rms 0.243
_refine_ls_extinction_method none
_refine_ls_goodness_of_fit_ref 1.120
_refine_ls_hydrogen_treatment constr
_refine_ls_matrix_type full
_refine_ls_number_constraints 0
_refine_ls_number_parameters 496
_refine_ls_number_reflns 5690
_refine_ls_number_restraints 0
_refine_ls_restrained_S_all 1.120
_refine_ls_R_factor_all 0.0810
_refine_ls_R_factor_gt 0.0695
_refine_ls_shift/su_max 0.000
_refine_ls_shift/su_mean 0.000
_refine_ls_structure_factor_coef Fsqd
_refine_ls_weighting_details 'calc w=1/[\s^2^(Fo^2^)+(0.0589P)^2^+54.2061P] where P=(Fo^2^+2Fc^2^)/3'
_refine_ls_weighting_scheme calc
_refine_ls_wR_factor_gt 0.1969
_refine_ls_wR_factor_ref 0.2050
_reflns_number_gt 4933
_reflns_number_total 5690
_reflns_threshold_expression I>2\s(I)
_cod_data_source_file om901065g_si_001.cif
_cod_data_source_block 3b
_cod_database_code 4067663

loop_
_symmetry_equiv_pos_as_xyz
'x, y, z'
'-x, -y, -z'

loop_
_atom_site_label
_atom_site_type_symbol
_atom_site_fract_x
_atom_site_fract_y
_atom_site_fract_z
_atom_site_U_iso_or_equiv
_atom_site_adp_type
_atom_site_occupancy
_atom_site_symmetry_multiplicity
_atom_site_calc_flag
_atom_site_refinement_flags
Os1 Os 0.68233(6) 0.32642(5) 0.42858(5) 0.0372(2) Uani 1 1 d .
S1 S 0.6609(4) 0.3407(3) 0.2428(3) 0.0401(8) Uani 1 1 d .
S2 S 0.6436(4) 0.5111(3) 0.3900(3) 0.0461(9) Uani 1 1 d .
S3 S 0.5216(4) 0.2222(4) 0.4983(3) 0.0530(11) Uani 1 1 d .
S4 S 0.8742(4) 0.2405(4) 0.4048(3) 0.0500(10) Uani 1 1 d .
C1 C 0.6247(16) 0.5622(14) 0.2535(12) 0.047(4) Uani 1 1 d .
C2 C 0.6046(16) 0.6778(13) 0.2057(13) 0.047(4) Uani 1 1 d .
F2 F 0.6043(10) 0.7500(8) 0.2672(9) 0.065(3) Uani 1 1 d .
C3 C 0.5882(15) 0.7164(14) 0.1016(12) 0.046(4) Uani 1 1 d .
F3 F 0.5703(13) 0.8331(9) 0.0584(9) 0.085(4) Uani 1 1 d .
C4 C 0.5962(18) 0.6500(17) 0.0389(13) 0.059(5) Uani 1 1 d .
F4 F 0.5829(12) 0.6891(10) -0.0678(8) 0.074(3) Uani 1 1 d .
C5 C 0.6175(15) 0.5337(14) 0.0818(12) 0.045(4) Uani 1 1 d .
F5 F 0.6292(10) 0.4663(9) 0.0154(7) 0.060(3) Uani 1 1 d .
C6 C 0.6329(15) 0.4903(13) 0.1868(12) 0.043(3) Uani 1 1 d .
C7 C 0.8041(13) 0.3114(13) 0.1647(11) 0.038(3) Uani 1 1 d .
C8 C 0.8146(18) 0.2264(16) 0.1161(13) 0.055(4) Uani 1 1 d .
F8 F 0.7164(11) 0.1631(9) 0.1305(9) 0.071(3) Uani 1 1 d .
C9 C 0.923(2) 0.1991(17) 0.0548(14) 0.062(5) Uani 1 1 d .
F9 F 0.9284(15) 0.1121(12) 0.0101(11) 0.099(4) Uani 1 1 d .
C10 C 1.0233(19) 0.259(2) 0.0391(16) 0.071(6) Uani 1 1 d .
F10 F 1.1307(13) 0.2372(15) -0.0223(13) 0.113(5) Uani 1 1 d .
C11 C 1.0176(16) 0.3499(16) 0.0841(14) 0.055(4) Uani 1 1 d .
F11 F 1.1165(10) 0.4126(12) 0.0674(10) 0.085(4) Uani 1 1 d .
C12 C 0.9112(15) 0.3749(15) 0.1468(13) 0.048(4) Uani 1 1 d .
F12 F 0.9055(10) 0.4601(10) 0.1896(9) 0.067(3) Uani 1 1 d .
C13 C 0.4618(15) 0.1784(13) 0.3999(12) 0.042(3) Uani 1 1 d .
C14 C 0.3417(19) 0.2210(15) 0.3745(15) 0.059(5) Uani 1 1 d .
F14 F 0.2791(12) 0.3023(10) 0.4148(10) 0.081(4) Uani 1 1 d .
C15 C 0.2905(19) 0.1836(17) 0.2978(16) 0.064(5) Uani 1 1 d .
F15 F 0.1742(13) 0.2287(14) 0.2735(13) 0.107(5) Uani 1 1 d .
C16 C 0.356(2) 0.1038(18) 0.2534(16) 0.071(6) Uani 1 1 d .
F16 F 0.3005(17) 0.0682(15) 0.1843(12) 0.118(6) Uani 1 1 d .
C17 C 0.470(2) 0.0556(18) 0.2785(15) 0.067(6) Uani 1 1 d .
F17 F 0.5358(14) -0.0183(10) 0.2344(11) 0.095(4) Uani 1 1 d .
C18 C 0.5252(19) 0.0961(15) 0.3511(15) 0.059(5) Uani 1 1 d .
F18 F 0.6374(12) 0.0499(11) 0.3757(11) 0.082(3) Uani 1 1 d .
C19 C 0.9473(14) 0.2049(14) 0.5213(12) 0.042(3) Uani 1 1 d .
C20 C 1.0122(17) 0.2824(18) 0.5495(17) 0.065(5) Uani 1 1 d .
F20 F 1.0120(14) 0.3890(11) 0.4856(11) 0.092(4) Uani 1 1 d .
C21 C 1.068(2) 0.2541(19) 0.640(2) 0.075(6) Uani 1 1 d .
F21 F 1.1278(17) 0.3357(15) 0.6645(16) 0.136(7) Uani 1 1 d .
C22 C 1.067(2) 0.144(2) 0.7035(18) 0.080(7) Uani 1 1 d .
F22 F 1.1273(16) 0.1183(18) 0.7921(12) 0.132(7) Uani 1 1 d .
C23 C 1.008(2) 0.0703(17) 0.6776(15) 0.066(5) Uani 1 1 d .
F23 F 1.0055(16) -0.0377(10) 0.7442(10) 0.104(5) Uani 1 1 d .
C24 C 0.9515(17) 0.0987(14) 0.5888(13) 0.052(4) Uani 1 1 d .
F24 F 0.8868(12) 0.0193(9) 0.5715(10) 0.076(3) Uani 1 1 d .
C25 C 0.6953(16) 0.3233(14) 0.5868(12) 0.048(4) Uani 1 1 d .
C26 C 0.725(2) 0.4199(16) 0.6141(16) 0.070(6) Uani 1 1 d .
H26A H 0.7336 0.4880 0.5615 0.084 Uiso 1 1 calc R
C27 C 0.742(2) 0.4145(18) 0.7161(16) 0.077(6) Uani 1 1 d .
H27A H 0.7581 0.4803 0.7316 0.092 Uiso 1 1 calc R
C28 C 0.737(2) 0.319(2) 0.7942(16) 0.076(6) Uani 1 1 d .
F28 F 0.7566(15) 0.3145(11) 0.8976(8) 0.096(5) Uani 1 1 d .
C29 C 0.7098(19) 0.2207(18) 0.7733(14) 0.063(5) Uani 1 1 d .
H29A H 0.7063 0.1528 0.8268 0.076 Uiso 1 1 calc R
C30 C 0.6884(16) 0.2259(16) 0.6713(13) 0.052(4) Uani 1 1 d .
H30A H 0.6683 0.1602 0.6582 0.063 Uiso 1 1 calc R

loop_
_atom_site_aniso_label
_atom_site_aniso_U_11
_atom_site_aniso_U_22
_atom_site_aniso_U_33
_atom_site_aniso_U_23
_atom_site_aniso_U_13
_atom_site_aniso_U_12
Os1 0.0411(3) 0.0356(3) 0.0329(3) -0.0070(2) -0.0019(2) -0.0037(2)
S1 0.042(2) 0.042(2) 0.0351(19) -0.0084(16) -0.0021(15) -0.0051(16)
S2 0.058(2) 0.041(2) 0.039(2) -0.0119(16) -0.0057(17) 0.0031(18)
S3 0.058(3) 0.063(3) 0.039(2) -0.0123(19) 0.0039(18) -0.023(2)
S4 0.047(2) 0.054(2) 0.044(2) -0.0104(18) -0.0057(17) 0.0091(19)
C1 0.051(9) 0.040(9) 0.041(8) -0.001(7) 0.004(7) -0.001(7)
C2 0.054(9) 0.032(8) 0.056(10) -0.017(7) -0.003(8) 0.002(7)
F2 0.075(7) 0.043(6) 0.073(7) -0.018(5) -0.005(5) 0.006(5)
C3 0.040(8) 0.051(10) 0.038(8) 0.002(7) 0.001(6) -0.007(7)
F3 0.118(10) 0.039(6) 0.074(8) 0.008(5) -0.004(7) 0.018(6)
C4 0.067(12) 0.066(12) 0.034(9) 0.012(8) -0.013(8) -0.015(9)
F4 0.094(8) 0.068(7) 0.046(6) 0.008(5) -0.015(6) 0.000(6)
C5 0.042(8) 0.048(9) 0.042(9) -0.011(7) -0.002(7) 0.003(7)
F5 0.068(6) 0.069(7) 0.044(5) -0.019(5) -0.010(5) 0.002(5)
C6 0.048(9) 0.037(8) 0.037(8) -0.003(6) 0.001(7) -0.006(7)
C7 0.037(8) 0.044(8) 0.034(7) -0.009(6) -0.006(6) -0.007(6)
C8 0.068(11) 0.053(10) 0.034(8) 0.001(7) -0.007(8) 0.006(9)
F8 0.089(8) 0.058(7) 0.071(7) -0.030(6) 0.007(6) -0.023(6)
C9 0.075(13) 0.060(12) 0.047(10) -0.018(9) -0.008(9) 0.018(10)
F9 0.126(12) 0.090(10) 0.089(9) -0.053(8) 0.009(8) 0.006(8)
C10 0.054(11) 0.079(15) 0.064(12) -0.005(11) 0.014(9) -0.005(10)
F10 0.072(8) 0.148(14) 0.122(12) -0.076(11) 0.018(8) 0.035(9)
C11 0.050(10) 0.056(11) 0.053(10) -0.004(8) -0.008(8) -0.003(8)
F11 0.045(6) 0.100(10) 0.096(9) -0.008(7) 0.008(6) -0.017(6)
C12 0.046(9) 0.048(10) 0.041(9) -0.002(7) 0.000(7) -0.001(7)
F12 0.053(6) 0.077(8) 0.070(7) -0.023(6) 0.003(5) -0.014(5)
C13 0.056(9) 0.035(8) 0.036(8) -0.011(6) 0.004(7) -0.019(7)
C14 0.067(12) 0.045(10) 0.065(11) -0.005(9) -0.011(9) -0.019(9)
F14 0.086(8) 0.058(7) 0.082(8) -0.018(6) 0.013(6) 0.024(6)
C15 0.068(12) 0.051(11) 0.065(12) 0.005(9) -0.009(10) -0.018(10)
F15 0.084(9) 0.114(12) 0.127(12) -0.010(9) -0.056(9) -0.013(8)
C16 0.099(17) 0.051(12) 0.061(12) 0.005(9) -0.015(11) -0.032(12)
F16 0.152(14) 0.140(14) 0.085(10) -0.035(9) -0.031(9) -0.068(12)
C17 0.093(16) 0.061(12) 0.053(11) -0.025(9) 0.011(10) -0.029(12)
F17 0.124(11) 0.055(7) 0.110(10) -0.050(7) 0.023(8) -0.007(7)
C18 0.070(12) 0.042(10) 0.064(11) -0.010(8) -0.001(9) -0.019(9)
F18 0.070(8) 0.071(8) 0.107(10) -0.033(7) -0.007(7) 0.002(6)
C19 0.034(8) 0.049(9) 0.045(9) -0.016(7) -0.007(6) 0.002(7)
C20 0.044(10) 0.065(13) 0.084(14) -0.011(10) -0.010(9) -0.017(9)
F20 0.118(11) 0.063(8) 0.091(9) -0.005(7) -0.010(8) -0.030(7)
C21 0.064(12) 0.065(13) 0.113(18) -0.042(13) -0.021(12) -0.016(10)
F21 0.131(14) 0.129(14) 0.178(17) -0.047(12) -0.060(12) -0.069(11)
C22 0.062(13) 0.105(19) 0.068(13) -0.015(13) -0.031(11) 0.016(12)
F22 0.123(13) 0.191(19) 0.082(10) -0.017(11) -0.058(9) 0.003(12)
C23 0.086(14) 0.056(11) 0.053(11) 0.003(9) -0.027(10) -0.010(10)
F23 0.167(14) 0.052(7) 0.070(8) 0.007(6) -0.020(8) 0.027(8)
C24 0.065(11) 0.044(9) 0.046(9) -0.012(8) -0.013(8) 0.004(8)
F24 0.096(9) 0.047(6) 0.087(8) -0.012(6) -0.013(7) -0.022(6)
C25 0.053(9) 0.046(9) 0.038(8) -0.007(7) -0.001(7) 0.009(8)
C26 0.110(17) 0.041(10) 0.059(11) -0.004(8) -0.024(11) -0.013(10)
C27 0.126(19) 0.057(12) 0.058(12) -0.022(10) -0.032(12) -0.006(12)
C28 0.098(16) 0.080(15) 0.057(12) -0.029(11) -0.026(11) 0.023(13)
F28 0.172(14) 0.085(9) 0.031(5) -0.017(5) -0.026(7) 0.014(9)
C29 0.075(13) 0.069(13) 0.037(9) -0.004(8) -0.009(8) 0.006(10)
C30 0.056(10) 0.061(11) 0.039(9) -0.008(8) -0.008(7) -0.014(8)

loop_
_atom_type_symbol
_atom_type_description
_atom_type_scat_dispersion_real
_atom_type_scat_dispersion_imag
_atom_type_scat_source
C C 0.0033 0.0016 'International Tables Vol C Tables 4.2.6.8 and 6.1.1.4'
H H 0.0000 0.0000 'International Tables Vol C Tables 4.2.6.8 and 6.1.1.4'
F F 0.0171 0.0103 'International Tables Vol C Tables 4.2.6.8 and 6.1.1.4'
S S 0.1246 0.1234 'International Tables Vol C Tables 4.2.6.8 and 6.1.1.4'
Os Os -1.2165 7.6030 'International Tables Vol C Tables 4.2.6.8 and 6.1.1.4'

loop_
_geom_angle_atom_site_label_1
_geom_angle_atom_site_label_2
_geom_angle_atom_site_label_3
_geom_angle
C25 Os1 S2 89.6(5)
C25 Os1 S3 85.1(5)
S2 Os1 S3 117.57(18)
C25 Os1 S4 93.7(4)
S2 Os1 S4 123.45(17)
S3 Os1 S4 118.96(18)
C25 Os1 S1 176.7(4)
S2 Os1 S1 87.27(14)
S3 Os1 S1 95.45(14)
S4 Os1 S1 88.90(14)
C7 S1 C6 101.0(7)
C7 S1 Os1 114.3(5)
C6 S1 Os1 102.9(5)
C1 S2 Os1 108.7(6)
C13 S3 Os1 111.4(5)
C19 S4 Os1 111.7(5)
C2 C1 C6 116.4(15)
C2 C1 S2 121.1(13)
C6 C1 S2 122.5(12)
C3 C2 F2 121.5(15)
C3 C2 C1 120.9(16)
F2 C2 C1 117.6(15)
C4 C3 C2 122.9(16)
C4 C3 F3 118.9(15)
C2 C3 F3 118.0(16)
C3 C4 F4 123.2(17)
C3 C4 C5 118.8(15)
F4 C4 C5 118.0(17)
F5 C5 C6 121.3(15)
F5 C5 C4 118.1(15)
C6 C5 C4 120.5(16)
C5 C6 C1 120.4(15)
C5 C6 S1 120.9(13)
C1 C6 S1 118.7(11)
C8 C7 C12 116.6(15)
C8 C7 S1 120.1(12)
C12 C7 S1 123.3(12)
F8 C8 C7 119.3(15)
F8 C8 C9 117.8(17)
C7 C8 C9 122.9(19)
C10 C9 F9 120.2(18)
C10 C9 C8 119.7(19)
F9 C9 C8 120(2)
C9 C10 F10 122(2)
C9 C10 C11 120.3(18)
F10 C10 C11 117.9(19)
F11 C11 C12 119.1(18)
F11 C11 C10 121.1(17)
C12 C11 C10 119.8(17)
F12 C12 C11 120.0(16)
F12 C12 C7 119.4(14)
C11 C12 C7 120.5(17)
C14 C13 C18 117.6(16)
C14 C13 S3 118.8(13)
C18 C13 S3 123.5(14)
F14 C14 C13 120.3(16)
F14 C14 C15 120.1(18)
C13 C14 C15 119.4(18)
C16 C15 F15 122(2)
C16 C15 C14 120(2)
F15 C15 C14 118(2)
C17 C16 C15 123(2)
C17 C16 F16 119(2)
C15 C16 F16 118(2)
F17 C17 C16 124(2)
F17 C17 C18 119(2)
C16 C17 C18 117(2)
F18 C18 C13 119.9(17)
F18 C18 C17 117.9(18)
C13 C18 C17 122.2(19)
C24 C19 C20 114.4(15)
C24 C19 S4 122.8(13)
C20 C19 S4 122.7(14)
F20 C20 C21 120.4(18)
F20 C20 C19 117.4(17)
C21 C20 C19 122.2(19)
C20 C21 C22 118.6(19)
C20 C21 F21 119(2)
C22 C21 F21 122(2)
C23 C22 F22 123(2)
C23 C22 C21 119.9(19)
F22 C22 C21 117(2)
C22 C23 C24 121.4(19)
C22 C23 F23 118.3(18)
C24 C23 F23 120.3(19)
C23 C24 F24 117.5(16)
C23 C24 C19 123.3(17)
F24 C24 C19 119.0(15)
C30 C25 C26 114.3(16)
C30 C25 Os1 123.6(13)
C26 C25 Os1 121.8(12)
C27 C26 C25 121.2(18)
C27 C26 H26A 119.4
C25 C26 H26A 119.4
C28 C27 C26 123(2)
C28 C27 H27A 118.7
C26 C27 H27A 118.7
C27 C28 C29 119.5(18)
C27 C28 F28 122(2)
C29 C28 F28 118.6(19)
C30 C29 C28 118.5(18)
C30 C29 H29A 120.8
C28 C29 H29A 120.8
C29 C30 C25 123.9(18)
C29 C30 H30A 118.0
C25 C30 H30A 118.0

loop_
_geom_bond_atom_site_label_1
_geom_bond_atom_site_label_2
_geom_bond_distance
Os1 C25 2.098(16)
Os1 S2 2.192(4)
Os1 S3 2.203(4)
Os1 S4 2.221(4)
Os1 S1 2.445(4)
S1 C7 1.770(15)
S1 C6 1.791(16)
S2 C1 1.763(16)
S3 C13 1.767(15)
S4 C19 1.753(15)
C1 C2 1.39(2)
C1 C6 1.40(2)
C2 C3 1.35(2)
C2 F2 1.360(18)
C3 C4 1.30(3)
C3 F3 1.392(19)
C4 F4 1.374(19)
C4 C5 1.39(2)
C5 F5 1.348(19)
C5 C6 1.36(2)
C7 C8 1.36(2)
C7 C12 1.42(2)
C8 F8 1.35(2)
C8 C9 1.37(3)
C9 C10 1.34(3)
C9 F9 1.35(2)
C10 F10 1.35(2)
C10 C11 1.39(3)
C11 F11 1.34(2)
C11 C12 1.36(2)
C12 F12 1.32(2)
C13 C14 1.39(3)
C13 C18 1.40(2)
C14 F14 1.33(2)
C14 C15 1.42(3)
C15 C16 1.35(3)
C15 F15 1.35(2)
C16 C17 1.34(3)
C16 F16 1.36(2)
C17 F17 1.30(2)
C17 C18 1.43(3)
C18 F18 1.32(2)
C19 C24 1.36(2)
C19 C20 1.41(2)
C20 F20 1.35(2)
C20 C21 1.36(3)
C21 C22 1.38(3)
C21 F21 1.39(2)
C22 C23 1.31(3)
C22 F22 1.37(2)
C23 C24 1.34(2)
C23 F23 1.37(2)
C24 F24 1.36(2)
C25 C30 1.39(2)
C25 C26 1.42(3)
C26 C27 1.36(3)
C26 H26A 0.9300
C27 C28 1.33(3)
C27 H27A 0.9300
C28 C29 1.39(3)
C28 F28 1.39(2)
C29 C30 1.38(2)
C29 H29A 0.9300
C30 H30A 0.9300

loop_
_geom_torsion_atom_site_label_1
_geom_torsion_atom_site_label_2
_geom_torsion_atom_site_label_3
_geom_torsion_atom_site_label_4
_geom_torsion
S2 Os1 S1 C7 110.5(6)
S3 Os1 S1 C7 -132.1(6)
S4 Os1 S1 C7 -13.1(6)
S2 Os1 S1 C6 2.0(5)
S3 Os1 S1 C6 119.4(5)
S4 Os1 S1 C6 -121.6(5)
C25 Os1 S2 C1 179.4(8)
S3 Os1 S2 C1 -96.3(6)
S4 Os1 S2 C1 85.3(6)
S1 Os1 S2 C1 -1.6(6)
C25 Os1 S3 C13 -175.5(8)
S2 Os1 S3 C13 97.5(6)
S4 Os1 S3 C13 -84.0(6)
S1 Os1 S3 C13 7.7(6)
C25 Os1 S4 C19 1.9(8)
S2 Os1 S4 C19 93.9(6)
S3 Os1 S4 C19 -84.5(6)
S1 Os1 S4 C19 179.9(6)
Os1 S2 C1 C2 -177.1(13)
Os1 S2 C1 C6 0.8(15)
C6 C1 C2 C3 3(2)
S2 C1 C2 C3 -179.0(13)
C6 C1 C2 F2 -175.9(14)
S2 C1 C2 F2 2(2)
F2 C2 C3 C4 175.4(16)
C1 C2 C3 C4 -3(3)
F2 C2 C3 F3 0(2)
C1 C2 C3 F3 -179.1(15)
C2 C3 C4 F4 -178.3(16)
F3 C3 C4 F4 -3(3)
C2 C3 C4 C5 3(3)
F3 C3 C4 C5 178.3(15)
C3 C4 C5 F5 -178.1(15)
F4 C4 C5 F5 3(2)
C3 C4 C5 C6 -2(3)
F4 C4 C5 C6 179.2(15)
F5 C5 C6 C1 177.8(14)
C4 C5 C6 C1 1(2)
F5 C5 C6 S1 -3(2)
C4 C5 C6 S1 -179.8(13)
C2 C1 C6 C5 -2(2)
S2 C1 C6 C5 179.9(13)
C2 C1 C6 S1 179.1(12)
S2 C1 C6 S1 1(2)
C7 S1 C6 C5 60.7(14)
Os1 S1 C6 C5 179.0(12)
C7 S1 C6 C1 -120.5(13)
Os1 S1 C6 C1 -2.2(14)
C6 S1 C7 C8 -128.9(13)
Os1 S1 C7 C8 121.4(12)
C6 S1 C7 C12 49.5(14)
Os1 S1 C7 C12 -60.2(14)
C12 C7 C8 F8 179.7(14)
S1 C7 C8 F8 -2(2)
C12 C7 C8 C9 2(2)
S1 C7 C8 C9 -179.7(13)
F8 C8 C9 C10 -179.5(17)
C7 C8 C9 C10 -2(3)
F8 C8 C9 F9 1(3)
C7 C8 C9 F9 178.8(16)
F9 C9 C10 F10 1(3)
C8 C9 C10 F10 -178.5(18)
F9 C9 C10 C11 179.3(18)
C8 C9 C10 C11 0(3)
C9 C10 C11 F11 -178.7(18)
F10 C10 C11 F11 -1(3)
C9 C10 C11 C12 2(3)
F10 C10 C11 C12 -179.8(17)
F11 C11 C12 F12 1(2)
C10 C11 C12 F12 179.9(17)
F11 C11 C12 C7 179.0(15)
C10 C11 C12 C7 -2(3)
C8 C7 C12 F12 178.3(14)
S1 C7 C12 F12 0(2)
C8 C7 C12 C11 0(2)
S1 C7 C12 C11 -178.5(13)
Os1 S3 C13 C14 -112.8(12)
Os1 S3 C13 C18 72.2(14)
C18 C13 C14 F14 -177.3(15)
S3 C13 C14 F14 7(2)
C18 C13 C14 C15 -3(2)
S3 C13 C14 C15 -177.9(13)
F14 C14 C15 C16 177.4(17)
C13 C14 C15 C16 3(3)
F14 C14 C15 F15 -4(3)
C13 C14 C15 F15 -178.7(16)
F15 C15 C16 C17 -178.1(18)
C14 C15 C16 C17 0(3)
F15 C15 C16 F16 -1(3)
C14 C15 C16 F16 177.3(16)
C15 C16 C17 F17 -177.8(18)
F16 C16 C17 F17 5(3)
C15 C16 C17 C18 -3(3)
F16 C16 C17 C18 179.8(17)
C14 C13 C18 F18 -177.4(15)
S3 C13 C18 F18 -2(2)
C14 C13 C18 C17 0(3)
S3 C13 C18 C17 174.7(14)
F17 C17 C18 F18 -5(3)
C16 C17 C18 F18 -179.5(17)
F17 C17 C18 C13 178.1(16)
C16 C17 C18 C13 3(3)
Os1 S4 C19 C24 99.7(14)
Os1 S4 C19 C20 -83.7(15)
C24 C19 C20 F20 179.8(17)
S4 C19 C20 F20 3(2)
C24 C19 C20 C21 -3(3)
S4 C19 C20 C21 179.6(16)
F20 C20 C21 C22 -180(2)
C19 C20 C21 C22 4(3)
F20 C20 C21 F21 -2(3)
C19 C20 C21 F21 -178.4(19)
C20 C21 C22 C23 -2(4)
F21 C21 C22 C23 180(2)
C20 C21 C22 F22 178(2)
F21 C21 C22 F22 0(3)
F22 C22 C23 C24 -179(2)
C21 C22 C23 C24 1(4)
F22 C22 C23 F23 2(4)
C21 C22 C23 F23 -178(2)
C22 C23 C24 F24 -176(2)
F23 C23 C24 F24 3(3)
C22 C23 C24 C19 -2(3)
F23 C23 C24 C19 177.9(18)
C20 C19 C24 C23 2(3)
S4 C19 C24 C23 179.3(16)
C20 C19 C24 F24 176.9(16)
S4 C19 C24 F24 -6(2)
S2 Os1 C25 C30 163.1(14)
S3 Os1 C25 C30 45.4(14)
S4 Os1 C25 C30 -73.4(14)
S2 Os1 C25 C26 -23.7(16)
S3 Os1 C25 C26 -141.4(16)
S4 Os1 C25 C26 99.8(15)
C30 C25 C26 C27 -2(3)
Os1 C25 C26 C27 -175.4(18)
C25 C26 C27 C28 3(4)
C26 C27 C28 C29 -2(4)
C26 C27 C28 F28 179(2)
C27 C28 C29 C30 -1(3)
F28 C28 C29 C30 179.2(18)
C28 C29 C30 C25 2(3)
C26 C25 C30 C29 -1(3)
Os1 C25 C30 C29 173.0(14)
